data_4132090
loop_
_publ_author_name
'Zhang, Wenyao'
'Yang, Dong'
'Zhao, Jie'
'Hou, Lekai'
'Sessler, Jonathan L.'
'Yang, Xiao-Juan'
'Wu, Biao'

_publ_section_title
;
 Controlling the Recognition and Reactivity of Alkyl Ammonium Guests Using
 an Anion Coordination-Based Tetrahedral Cage.
;
_journal_issue 15
_journal_name_full 'Journal of the American Chemical Society'
_journal_page_first 5248
_journal_page_last 5256
_journal_paper_doi 10.1021/jacs.8b01488
_journal_volume 140
_journal_year 2018
_chemical_formula_moiety '2(O4 P), 2(C63 H48 N18 O12), 4.49(C8 H20 N), 2(C2 H3 N), C8 N, 8(O)'
_chemical_formula_sum 'C177.96 H221.9 N43.99 O40 P2'
_chemical_formula_weight 3679.28
_space_group_crystal_system orthorhombic
_space_group_IT_number 70
_space_group_name_Hall '-F 2uv 2vw'
_space_group_name_H-M_alt 'F d d d :2'
_atom_sites_solution_hydrogens geom
_audit_creation_date 2017-12-23
_audit_creation_method
;
Olex2 1.2
(compiled 2016.11.07 svn.r3352 for OlexSys, GUI svn.r5261)
;
_cell_angle_alpha 90
_cell_angle_beta 90
_cell_angle_gamma 90
_cell_formula_units_Z 16
_cell_length_a 24.0880(6)
_cell_length_b 60.3283(14)
_cell_length_c 67.581(3)
_cell_measurement_reflns_used 9914
_cell_measurement_temperature 100(2)
_cell_measurement_theta_max 64.91
_cell_measurement_theta_min 2.78
_cell_volume 98208(5)
_computing_molecular_graphics 'Olex2 (Dolomanov et al., 2009)'
_computing_publication_material 'Olex2 (Dolomanov et al., 2009)'
_computing_structure_refinement 'XL (Sheldrick, 2008)'
_diffrn_ambient_temperature 100.15
_diffrn_detector_area_resol_mean none
_diffrn_measured_fraction_theta_full 0.966
_diffrn_measured_fraction_theta_max 0.966
_diffrn_measurement_device_type 'Bruker APEX-II CCD'
_diffrn_measurement_method '\f and \w scans'
_diffrn_radiation_type CuK\a
_diffrn_radiation_wavelength 1.54178
_diffrn_reflns_av_R_equivalents 0.0381
_diffrn_reflns_av_unetI/netI 0.0409
_diffrn_reflns_Laue_measured_fraction_full 0.966
_diffrn_reflns_Laue_measured_fraction_max 0.966
_diffrn_reflns_limit_h_max 28
_diffrn_reflns_limit_h_min -23
_diffrn_reflns_limit_k_max 70
_diffrn_reflns_limit_k_min -68
_diffrn_reflns_limit_l_max 80
_diffrn_reflns_limit_l_min -79
_diffrn_reflns_number 93517
_diffrn_reflns_point_group_measured_fraction_full 0.966
_diffrn_reflns_point_group_measured_fraction_max 0.966
_diffrn_reflns_theta_full 66.798
_diffrn_reflns_theta_max 66.798
_diffrn_reflns_theta_min 1.963
_exptl_absorpt_coefficient_mu 0.712
_exptl_absorpt_correction_type multi-scan
_exptl_crystal_colour yellow
_exptl_crystal_density_diffrn 0.995
_exptl_crystal_density_meas ?
_exptl_crystal_density_method none
_exptl_crystal_description block
_exptl_crystal_F_000 31162
_exptl_crystal_size_max 0.35
_exptl_crystal_size_mid 0.3
_exptl_crystal_size_min 0.2
_exptl_transmission_factor_max 0.7528
_exptl_transmission_factor_min 0.6893
_refine_diff_density_max 1.310
_refine_diff_density_min -0.795
_refine_diff_density_rms 0.080
_refine_ls_extinction_method none
_refine_ls_goodness_of_fit_ref 1.132
_refine_ls_hydrogen_treatment constr
_refine_ls_matrix_type full
_refine_ls_number_parameters 1191
_refine_ls_number_reflns 21067
_refine_ls_number_restraints 8
_refine_ls_restrained_S_all 1.136
_refine_ls_R_factor_all 0.1212
_refine_ls_R_factor_gt 0.1017
_refine_ls_shift/su_max 0.182
_refine_ls_shift/su_mean 0.002
_refine_ls_structure_factor_coef Fsqd
_refine_ls_weighting_details 'w=1/[\s^2^(Fo^2^)+(0.1300P)^2^+500.0000P] where P=(Fo^2^+2Fc^2^)/3'
_refine_ls_weighting_scheme calc
_refine_ls_wR_factor_gt 0.2761
_refine_ls_wR_factor_ref 0.2891
_reflns_Friedel_coverage 0.000
_reflns_number_gt 15273
_reflns_number_total 21067
_reflns_threshold_expression 'I > 2\s(I)'
_cod_data_source_file ja8b01488_si_002.cif
_cod_data_source_block Cage3-TEA
_cod_depositor_comments
;
The following automatic conversions were performed:

data item '_exptl_crystal_density_meas' value 'none' was changed to
'?' -- the value is perceived as not measured.

Automatic conversion script
Id: cif_fix_values 6909 2019-04-08 15:41:33Z antanas 
;
_cod_original_sg_symbol_H-M 'F d d d'
_cod_original_formula_sum 'C177.96 H221.90 N43.99 O40 P2'
_cod_database_code 4132090
_shelx_space_group_comment
;
The symmetry employed for this shelxl refinement is uniquely defined
by the following loop, which should always be used as a source of
symmetry information in preference to the above space-group names.
They are only intended as comments.
;
_shelx_estimated_absorpt_t_max 0.871
_shelx_estimated_absorpt_t_min 0.789
_olex2_refinement_description
;
1. Fixed Uiso
 At 1.2 times of:
  All C(H) groups, All C(H,H) groups, All N(H) groups
 At 1.5 times of:
  All C(H,H,H) groups
2. Restrained distances
 C77-C76 = C88-C89 = C85-C87 = C88A-C89
 1.53 with sigma of 0.01
 C83-C84
 1.53 with sigma of 0.01
 N20-C74 = N29-C88 = N29-C85
 1.45 with sigma of 0.01
3. Others
 Sof(N28)=0.25*FVAR(2)
 Sof(C81)=Sof(H81A)=Sof(H81B)=Sof(C82)=Sof(H82A)=Sof(H82B)=Sof(H82C)=FVAR(1)
 Fixed Sof: C88(0.5) C88A(0.5)
4.a Secondary CH2 refined with riding coordinates:
 C64(H64A,H64B), C66(H66A,H66B), C68(H68A,H68B), C70(H70A,H70B), C74(H74A,
 H74B), C76(H76A,H76B), C72(H72A,H72B), C83(H83A,H83B), C81(H81A,H81B)
4.b Aromatic/amide H refined with riding coordinates:
 C5(H5), C9(H9), C8(H8), C6(H6), C63(H63), C32(H32), C45(H45), C26(H26),
 C62(H62), C33(H33), C46(H46), C49(H49), C48(H48), C25(H25), C12(H12), C35(H35),
  C29(H29), C28(H28), C60(H60), C15(H15), C34(H34), C55(H55), C20(H20),
 C54(H54), C53(H53), C59(H59), C13(H13), C19(H19), C52(H52), C14(H14), C22(H22),
  C23(H23), C40(H40), C43(H43), C42(H42), C39(H39), N16(H16), N14(H14A), N4(H4),
  N5(H5A), N9(H9A), N12(H12A), N11(H11), N15(H15A), N10(H10), N6(H6A), N17(H17),
  N7(H7)
4.c Idealised Me refined as rotating group:
 C65(H65A,H65B,H65C), C67(H67A,H67B,H67C), C71(H71A,H71B,H71C), C69(H69A,H69B,
 H69C), C73(H73A,H73B,H73C), C75(H75A,H75B,H75C), C79(H79A,H79B,H79C), C84(H84A,
 H84B,H84C), C82(H82A,H82B,H82C), C77(H77A,H77B,H77C)
;
_shelx_shelxl_version_number 2014/7
_olex2_submission_special_instructions 'No special instructions were received'
_platon_squeeze_void_probe_radius 1.20

loop_
_space_group_symop_operation_xyz
'x, y, z'
'-x+3/4, -y+3/4, z'
'-x+3/4, y, -z+3/4'
'x, -y+3/4, -z+3/4'
'x, y+1/2, z+1/2'
'-x+3/4, -y+5/4, z+1/2'
'-x+3/4, y+1/2, -z+5/4'
'x, -y+5/4, -z+5/4'
'x+1/2, y, z+1/2'
'-x+5/4, -y+3/4, z+1/2'
'-x+5/4, y, -z+5/4'
'x+1/2, -y+3/4, -z+5/4'
'x+1/2, y+1/2, z'
'-x+5/4, -y+5/4, z'
'-x+5/4, y+1/2, -z+3/4'
'x+1/2, -y+5/4, -z+3/4'
'-x, -y, -z'
'x-3/4, y-3/4, -z'
'x-3/4, -y, z-3/4'
'-x, y-3/4, z-3/4'
'-x, -y+1/2, -z+1/2'
'x-3/4, y-1/4, -z+1/2'
'x-3/4, -y+1/2, z-1/4'
'-x, y-1/4, z-1/4'
'-x+1/2, -y, -z+1/2'
'x-1/4, y-3/4, -z+1/2'
'x-1/4, -y, z-1/4'
'-x+1/2, y-3/4, z-1/4'
'-x+1/2, -y+1/2, -z'
'x-1/4, y-1/4, -z'
'x-1/4, -y+1/2, z-3/4'
'-x+1/2, y-1/4, z-3/4'

loop_
_atom_site_label
_atom_site_type_symbol
_atom_site_fract_x
_atom_site_fract_y
_atom_site_fract_z
_atom_site_U_iso_or_equiv
_atom_site_adp_type
_atom_site_occupancy
_atom_site_site_symmetry_order
_atom_site_calc_flag
_atom_site_refinement_flags_posn
_atom_site_refinement_flags_adp
_atom_site_refinement_flags_occupancy
P1 P 0.88378(2) 0.71780(2) 0.04003(2) 0.03537(12) Uani 1 1 d . . .
O2 O 0.90847(6) 0.71811(2) 0.01907(2) 0.0453(4) Uani 1 1 d . . .
O4 O 0.87972(6) 0.74172(2) 0.04783(2) 0.0430(4) Uani 1 1 d . . .
O3 O 0.82522(5) 0.70760(2) 0.03936(2) 0.0404(3) Uani 1 1 d . . .
O1 O 0.92105(6) 0.70401(2) 0.05365(2) 0.0423(4) Uani 1 1 d . . .
C27 C 0.35959(8) 0.67165(3) 0.15308(3) 0.0391(5) Uani 1 1 d . . .
C47 C 0.04174(8) 0.72126(3) 0.08017(3) 0.0405(5) Uani 1 1 d . . .
C1 C 0.23746(9) 0.65208(3) 0.07211(3) 0.0432(5) Uani 1 1 d . . .
C2 C 0.26284(9) 0.66958(3) 0.10035(3) 0.0461(6) Uani 1 1 d . . .
C30 C 0.42268(8) 0.65826(3) 0.17941(3) 0.0396(5) Uani 1 1 d . . .
C5 C 0.20285(9) 0.62792(3) 0.04463(3) 0.0448(5) Uani 1 1 d . . .
H5 H 0.1737 0.6382 0.0424 0.054 Uiso 1 1 calc R . .
C3 C 0.18838(9) 0.68167(3) 0.08294(3) 0.0449(5) Uani 1 1 d . . .
C9 C 0.28654(9) 0.61757(3) 0.06145(3) 0.0452(5) Uani 1 1 d . . .
H9 H 0.3149 0.6206 0.0708 0.054 Uiso 1 1 calc R . .
C8 C 0.28796(9) 0.59853(3) 0.05071(3) 0.0445(5) Uani 1 1 d . . .
H8 H 0.3179 0.5885 0.0527 0.053 Uiso 1 1 calc R . .
C7 C 0.24713(8) 0.59329(3) 0.03701(3) 0.0401(5) Uani 1 1 d . . .
C6 C 0.20404(9) 0.60855(3) 0.03380(3) 0.0452(5) Uani 1 1 d . . .
H6 H 0.1760 0.6056 0.0243 0.054 Uiso 1 1 calc R . .
C63 C -0.30936(9) 0.69828(3) 0.04595(4) 0.0504(6) Uani 1 1 d . . .
H63 H -0.2748 0.6923 0.0418 0.060 Uiso 1 1 calc R . .
C24 C 0.29699(9) 0.67059(4) 0.11816(3) 0.0477(6) Uani 1 1 d . . .
C4 C 0.24285(8) 0.63280(3) 0.05861(3) 0.0425(5) Uani 1 1 d . . .
C32 C 0.51500(9) 0.63810(4) 0.20289(4) 0.0526(6) Uani 1 1 d . . .
H32 H 0.5163 0.6351 0.1891 0.063 Uiso 1 1 calc R . .
C10 C 0.21275(9) 0.56214(3) 0.01658(3) 0.0470(6) Uani 1 1 d . . .
C45 C 0.12846(9) 0.71242(4) 0.09551(3) 0.0479(6) Uani 1 1 d . . .
H45 H 0.1547 0.7149 0.1058 0.058 Uiso 1 1 calc R . .
C36 C 0.47527(9) 0.65783(3) 0.23077(3) 0.0500(6) Uani 1 1 d . . .
C61 C -0.40767(9) 0.69784(4) 0.04540(4) 0.0541(6) Uani 1 1 d . . .
C44 C 0.13949(8) 0.69626(3) 0.08128(3) 0.0437(5) Uani 1 1 d . . .
C26 C 0.37274(9) 0.65656(3) 0.13818(3) 0.0470(6) Uani 1 1 d . . .
H26 H 0.4031 0.6467 0.1398 0.056 Uiso 1 1 calc R . .
C62 C -0.35754(9) 0.68903(4) 0.03921(4) 0.0546(6) Uani 1 1 d . . .
H62 H -0.3567 0.6767 0.0304 0.065 Uiso 1 1 calc R . .
C57 C -0.24975(9) 0.74089(4) 0.07882(4) 0.0532(6) Uani 1 1 d . . .
C31 C 0.47652(9) 0.65318(3) 0.21033(3) 0.0461(6) Uani 1 1 d . . .
C33 C 0.55149(10) 0.62737(4) 0.21563(4) 0.0614(7) Uani 1 1 d . . .
H33 H 0.5775 0.6170 0.2106 0.074 Uiso 1 1 calc R . .
C51 C -0.12090(10) 0.76776(4) 0.09508(4) 0.0567(6) Uani 1 1 d . . .
C46 C 0.08076(9) 0.72488(3) 0.09507(3) 0.0473(6) Uani 1 1 d . . .
H46 H 0.0744 0.7359 0.1049 0.057 Uiso 1 1 calc R . .
C50 C -0.03311(9) 0.74671(4) 0.09149(3) 0.0494(6) Uani 1 1 d . . .
C49 C 0.10108(9) 0.69299(4) 0.06631(3) 0.0506(6) Uani 1 1 d . . .
H49 H 0.1081 0.6823 0.0563 0.061 Uiso 1 1 calc R . .
C11 C 0.20195(10) 0.52658(4) -0.00135(4) 0.0553(6) Uani 1 1 d . . .
C58 C -0.30985(9) 0.71644(4) 0.05895(3) 0.0482(6) Uani 1 1 d . . .
C48 C 0.05282(9) 0.70519(4) 0.06590(3) 0.0483(6) Uani 1 1 d . . .
H48 H 0.0265 0.7026 0.0557 0.058 Uiso 1 1 calc R . .
C25 C 0.34130(9) 0.65606(3) 0.12102(3) 0.0473(6) Uani 1 1 d . . .
H25 H 0.3501 0.6456 0.1110 0.057 Uiso 1 1 calc R . .
C38 C 0.36093(15) 0.69683(5) 0.27888(4) 0.0867(10) Uani 1 1 d . . .
C12 C 0.15560(12) 0.53307(5) -0.01274(4) 0.0736(8) Uani 1 1 d . . .
H12 H 0.1428 0.5479 -0.0119 0.088 Uiso 1 1 calc R . .
C35 C 0.51316(10) 0.64721(4) 0.24325(4) 0.0594(7) Uani 1 1 d . . .
H35 H 0.5136 0.6505 0.2570 0.071 Uiso 1 1 calc R . .
C29 C 0.28443(10) 0.68532(4) 0.13333(4) 0.0618(7) Uani 1 1 d . . .
H29 H 0.2541 0.6952 0.1318 0.074 Uiso 1 1 calc R . .
C37 C 0.41385(12) 0.67217(4) 0.25668(4) 0.0632(7) Uani 1 1 d . . .
C56 C -0.17813(10) 0.76636(4) 0.09141(4) 0.0558(6) Uani 1 1 d . . .
C28 C 0.31476(10) 0.68582(4) 0.15030(3) 0.0553(6) Uani 1 1 d . . .
H28 H 0.3051 0.6960 0.1604 0.066 Uiso 1 1 calc R . .
C60 C -0.40981(10) 0.71517(4) 0.05821(4) 0.0630(7) Uani 1 1 d . . .
H60 H -0.4448 0.7207 0.0624 0.076 Uiso 1 1 calc R . .
C15 C 0.19218(13) 0.48996(5) -0.01527(4) 0.0738(8) Uani 1 1 d . . .
H15 H 0.2054 0.4752 -0.0167 0.089 Uiso 1 1 calc R . .
C34 C 0.54987(11) 0.63190(4) 0.23561(4) 0.0662(8) Uani 1 1 d . . .
H34 H 0.5745 0.6243 0.2443 0.079 Uiso 1 1 calc R . .
C18 C 0.34668(10) 0.45437(4) 0.03213(4) 0.0552(7) Uani 1 1 d . . .
C55 C -0.21330(12) 0.78146(5) 0.10082(5) 0.0775(9) Uani 1 1 d . . .
H55 H -0.2521 0.7807 0.0984 0.093 Uiso 1 1 calc R . .
C20 C 0.37532(10) 0.41672(4) 0.02682(4) 0.0601(7) Uani 1 1 d . . .
H20 H 0.3752 0.4037 0.0189 0.072 Uiso 1 1 calc R . .
C54 C -0.19287(12) 0.79742(5) 0.11347(5) 0.0909(10) Uani 1 1 d . . .
H54 H -0.2176 0.8074 0.1199 0.109 Uiso 1 1 calc R . .
C53 C -0.13715(14) 0.79894(6) 0.11678(5) 0.1001(10) Uani 1 1 d . . .
H53 H -0.1231 0.8099 0.1255 0.120 Uiso 1 1 calc R . .
C59 C -0.36114(9) 0.72492(4) 0.06525(4) 0.0604(7) Uani 1 1 d . . .
H59 H -0.3627 0.7371 0.0742 0.072 Uiso 1 1 calc R . .
C13 C 0.12877(14) 0.51860(5) -0.02480(5) 0.0873(10) Uani 1 1 d . . .
H13 H 0.0980 0.5235 -0.0324 0.105 Uiso 1 1 calc R . .
C19 C 0.34678(10) 0.43549(4) 0.02047(4) 0.0594(7) Uani 1 1 d . . .
H19 H 0.3275 0.4354 0.0082 0.071 Uiso 1 1 calc R . .
C52 C -0.10097(12) 0.78443(5) 0.10742(5) 0.0808(9) Uani 1 1 d . . .
H52 H -0.0621 0.7859 0.1095 0.097 Uiso 1 1 calc R . .
C16 C 0.21932(11) 0.50437(4) -0.00247(4) 0.0582(7) Uani 1 1 d . . .
C21 C 0.40303(13) 0.41688(4) 0.04403(4) 0.0695(8) Uani 1 1 d . . .
C14 C 0.14609(14) 0.49670(5) -0.02601(5) 0.0861(10) Uani 1 1 d . . .
H14 H 0.1266 0.4864 -0.0341 0.103 Uiso 1 1 calc R . .
C17 C 0.27789(10) 0.47595(4) 0.01383(4) 0.0596(7) Uani 1 1 d . . .
C22 C 0.40361(18) 0.43558(5) 0.05621(5) 0.0995(12) Uani 1 1 d . . .
H22 H 0.4233 0.4355 0.0684 0.119 Uiso 1 1 calc R . .
C23 C 0.37513(15) 0.45390(4) 0.05013(5) 0.0825(10) Uani 1 1 d . . .
H23 H 0.3746 0.4667 0.0583 0.099 Uiso 1 1 calc R . .
C40 C 0.3600(3) 0.69644(8) 0.31458(6) 0.166(2) Uani 1 1 d . . .
H40 H 0.3727 0.6904 0.3268 0.199 Uiso 1 1 calc R . .
C43 C 0.32269(14) 0.71401(5) 0.27951(4) 0.0819(9) Uani 1 1 d . . .
H43 H 0.3096 0.7200 0.2674 0.098 Uiso 1 1 calc R . .
C42 C 0.30281(17) 0.72272(7) 0.29706(5) 0.1003(12) Uani 1 1 d . . .
H42 H 0.2770 0.7346 0.2970 0.120 Uiso 1 1 calc R . .
C41 C 0.3213(2) 0.71379(7) 0.31449(6) 0.1229(15) Uani 1 1 d . . .
C39 C 0.3795(2) 0.68823(7) 0.29691(5) 0.1312(15) Uani 1 1 d . . .
H39 H 0.4060 0.6766 0.2970 0.157 Uiso 1 1 calc R . .
N16 N -0.19831(7) 0.75031(3) 0.07806(3) 0.0505(5) Uani 1 1 d . . .
H16 H -0.1760 0.7460 0.0685 0.061 Uiso 1 1 calc R . .
N14 N -0.00940(7) 0.73202(3) 0.07831(2) 0.0404(4) Uani 1 1 d . . .
H14A H -0.0286 0.7291 0.0675 0.048 Uiso 1 1 calc R . .
N4 N 0.25287(7) 0.57299(3) 0.02734(2) 0.0434(4) Uani 1 1 d . . .
H4 H 0.2855 0.5665 0.0282 0.052 Uiso 1 1 calc R . .
N5 N 0.23005(8) 0.54145(3) 0.01105(3) 0.0505(5) Uani 1 1 d . . .
H5A H 0.2622 0.5370 0.0158 0.061 Uiso 1 1 calc R . .
N9 N 0.38853(7) 0.67386(3) 0.17092(2) 0.0401(4) Uani 1 1 d . . .
H9A H 0.3845 0.6865 0.1773 0.048 Uiso 1 1 calc R . .
N12 N 0.37916(10) 0.68980(4) 0.26064(3) 0.0698(6) Uani 1 1 d . . .
H12A H 0.3674 0.6974 0.2504 0.084 Uiso 1 1 calc R . .
N11 N 0.43654(8) 0.67311(3) 0.23825(3) 0.0506(5) Uani 1 1 d . . .
H11 H 0.4262 0.6841 0.2305 0.061 Uiso 1 1 calc R . .
N1 N 0.27295(7) 0.65330(3) 0.08722(3) 0.0465(5) Uani 1 1 d . . .
N15 N -0.08504(7) 0.75266(3) 0.08540(3) 0.0511(5) Uani 1 1 d . . .
H15A H -0.0974 0.7465 0.0744 0.061 Uiso 1 1 calc R . .
N10 N 0.43951(7) 0.66472(3) 0.19773(3) 0.0426(4) Uani 1 1 d . . .
H10 H 0.4261 0.6773 0.2022 0.051 Uiso 1 1 calc R . .
N6 N 0.26548(9) 0.49745(3) 0.00913(3) 0.0607(6) Uani 1 1 d . . .
H6A H 0.2878 0.5078 0.0136 0.073 Uiso 1 1 calc R . .
N2 N 0.19499(7) 0.66587(3) 0.06911(3) 0.0447(5) Uani 1 1 d . . .
N18 N -0.45921(8) 0.68818(3) 0.03787(3) 0.0622(6) Uani 1 1 d . . .
N3 N 0.22126(7) 0.68428(3) 0.09869(3) 0.0500(5) Uani 1 1 d . . .
N17 N -0.25862(7) 0.72558(3) 0.06403(3) 0.0514(5) Uani 1 1 d . . .
H17 H -0.2295 0.7212 0.0572 0.062 Uiso 1 1 calc R . .
N7 N 0.32125(9) 0.47432(3) 0.02673(3) 0.0606(6) Uani 1 1 d . . .
H7 H 0.3341 0.4866 0.0320 0.073 Uiso 1 1 calc R . .
N8 N 0.43280(13) 0.39715(4) 0.05057(4) 0.0947(9) Uani 1 1 d . . .
N13 N 0.3034(2) 0.72273(7) 0.33365(5) 0.1671(17) Uani 1 1 d . . .
O9 O 0.43510(6) 0.64070(2) 0.17141(2) 0.0493(4) Uani 1 1 d . . .
O5 O 0.16716(7) 0.57009(3) 0.01291(3) 0.0615(5) Uani 1 1 d . . .
O6 O 0.25246(8) 0.45997(3) 0.00764(3) 0.0852(6) Uani 1 1 d . . .
O13 O -0.00997(7) 0.75321(3) 0.10644(2) 0.0684(5) Uani 1 1 d . . .
O16 O -0.45659(7) 0.67334(3) 0.02552(3) 0.0720(6) Uani 1 1 d . . .
O10 O 0.42272(10) 0.65738(3) 0.26852(3) 0.0846(6) Uani 1 1 d . . .
O14 O -0.28471(7) 0.74537(3) 0.09127(3) 0.0746(6) Uani 1 1 d . . .
O8 O 0.43681(9) 0.38159(3) 0.03934(3) 0.0848(7) Uani 1 1 d . . .
O15 O -0.50365(7) 0.69569(4) 0.04403(3) 0.0836(7) Uani 1 1 d . . .
O7 O 0.4535(2) 0.39703(4) 0.06689(5) 0.2191(16) Uani 1 1 d . . .
O11 O 0.3108(2) 0.71237(8) 0.34848(5) 0.237(2) Uani 1 1 d . . .
O12 O 0.27679(17) 0.74074(6) 0.33345(5) 0.1725(14) Uani 1 1 d . . .
N19 N 0.13615(8) 0.40749(3) 0.99734(3) 0.0611(6) Uani 1 1 d . . .
C64 C 0.16340(13) 0.39930(5) 1.01649(4) 0.0772(9) Uani 1 1 d . . .
H64A H 0.1400 0.4040 1.0278 0.093 Uiso 1 1 calc R . .
H64B H 0.1636 0.3829 1.0163 0.093 Uiso 1 1 calc R . .
C66 C 0.16778(11) 0.39723(5) 0.97987(4) 0.0675(8) Uani 1 1 d . . .
H66A H 0.2066 0.4025 0.9804 0.081 Uiso 1 1 calc R . .
H66B H 0.1686 0.3810 0.9817 0.081 Uiso 1 1 calc R . .
C68 C 0.14014(12) 0.43177(4) 0.99530(5) 0.0715(8) Uani 1 1 d . . .
H68A H 0.1220 0.4362 0.9828 0.086 Uiso 1 1 calc R . .
H68B H 0.1798 0.4359 0.9943 0.086 Uiso 1 1 calc R . .
C65 C 0.22052(12) 0.40702(5) 1.02010(5) 0.0753(9) Uani 1 1 d . . .
H65A H 0.2440 0.4031 1.0088 0.113 Uiso 1 1 calc GR . .
H65B H 0.2350 0.4000 1.0321 0.113 Uiso 1 1 calc GR . .
H65C H 0.2205 0.4232 1.0218 0.113 Uiso 1 1 calc GR . .
C67 C 0.14560(11) 0.40191(5) 0.95980(4) 0.0691(8) Uani 1 1 d . . .
H67A H 0.1070 0.3969 0.9590 0.104 Uiso 1 1 calc GR . .
H67B H 0.1679 0.3940 0.9499 0.104 Uiso 1 1 calc GR . .
H67C H 0.1473 0.4179 0.9572 0.104 Uiso 1 1 calc GR . .
C70 C 0.07590(11) 0.40025(6) 0.99687(5) 0.0861(10) Uani 1 1 d . . .
H70A H 0.0588 0.4059 0.9846 0.103 Uiso 1 1 calc R . .
H70B H 0.0563 0.4072 1.0081 0.103 Uiso 1 1 calc R . .
C71 C 0.06656(15) 0.37528(6) 0.99783(6) 0.1083(12) Uani 1 1 d . . .
H71A H 0.0850 0.3682 0.9866 0.163 Uiso 1 1 calc GR . .
H71B H 0.0267 0.3722 0.9973 0.163 Uiso 1 1 calc GR . .
H71C H 0.0820 0.3695 1.0102 0.163 Uiso 1 1 calc GR . .
C69 C 0.11404(14) 0.44472(6) 1.01217(5) 0.0964(11) Uani 1 1 d . . .
H69A H 0.0752 0.4403 1.0137 0.145 Uiso 1 1 calc GR . .
H69B H 0.1159 0.4606 1.0093 0.145 Uiso 1 1 calc GR . .
H69C H 0.1342 0.4416 1.0245 0.145 Uiso 1 1 calc GR . .
N20 N 0.3764(2) 0.01428(8) 0.09550(5) 0.3050(18) Uani 1 1 d D . .
C73 C 0.4797(4) 0.00807(17) 0.09339(10) 0.318(4) Uani 1 1 d . . .
H73A H 0.4801 0.0213 0.0850 0.476 Uiso 1 1 calc GR . .
H73B H 0.4796 -0.0052 0.0850 0.476 Uiso 1 1 calc GR . .
H73C H 0.5126 0.0080 0.1019 0.476 Uiso 1 1 calc GR . .
C74 C 0.3709(4) -0.00073(14) 0.07840(8) 0.478(8) Uani 1 1 d D . .
H74A H 0.4039 0.0014 0.0698 0.574 Uiso 1 1 calc R . .
H74B H 0.3381 0.0040 0.0707 0.574 Uiso 1 1 calc R . .
C76 C 0.3329(3) 0.01088(9) 0.11115(9) 0.343(3) Uani 1 1 d D . .
H76A H 0.3410 -0.0029 0.1185 0.411 Uiso 1 1 calc R . .
H76B H 0.2962 0.0092 0.1048 0.411 Uiso 1 1 calc R . .
C75 C 0.3652(4) -0.0256(2) 0.08260(14) 0.374(7) Uani 1 1 d . . .
H75A H 0.4022 -0.0321 0.0844 0.561 Uiso 1 1 calc GR . .
H75B H 0.3467 -0.0328 0.0714 0.561 Uiso 1 1 calc GR . .
H75C H 0.3432 -0.0277 0.0946 0.561 Uiso 1 1 calc GR . .
C72 C 0.4291(3) 0.00820(15) 0.10587(10) 0.300(3) Uani 1 1 d . . .
H72A H 0.4349 0.0187 0.1169 0.360 Uiso 1 1 calc R . .
H72B H 0.4245 -0.0067 0.1117 0.360 Uiso 1 1 calc R . .
C78 C -0.00430(14) 0.55209(6) 0.03514(6) 0.0949(11) Uani 1 1 d . . .
C79 C 0.04498(17) 0.55687(8) 0.02380(7) 0.1264(16) Uani 1 1 d . . .
H79A H 0.0716 0.5447 0.0253 0.190 Uiso 1 1 calc GR . .
H79B H 0.0617 0.5707 0.0286 0.190 Uiso 1 1 calc GR . .
H79C H 0.0351 0.5585 0.0098 0.190 Uiso 1 1 calc GR . .
N27 N -0.04412(13) 0.54863(6) 0.04395(5) 0.1125(11) Uani 1 1 d . . .
N28 N 0.1250 0.6250 0.1250 0.0644(13) Uani 0.988(5) 4 d S T P
C83 C 0.3900(2) 0.03432(11) 0.08696(9) 0.226(3) Uani 1 1 d D . .
H83A H 0.4155 0.0320 0.0757 0.271 Uiso 1 1 calc R . .
H83B H 0.4087 0.0440 0.0967 0.271 Uiso 1 1 calc R . .
C84 C 0.3351(2) 0.04532(17) 0.07970(9) 0.414(6) Uani 1 1 d D . .
H84A H 0.3360 0.0612 0.0828 0.621 Uiso 1 1 calc GR . .
H84B H 0.3035 0.0384 0.0864 0.621 Uiso 1 1 calc GR . .
H84C H 0.3315 0.0433 0.0654 0.621 Uiso 1 1 calc GR . .
C87 C 0.40302(15) 0.49018(6) -0.01201(5) 0.1083(12) Uani 1 1 d D . .
N29 N 0.5000 0.5000 0.0000 0.0864(10) Uani 1 2 d DS T P
C85 C 0.43771(16) 0.50397(10) 0.00216(8) 0.191(3) Uani 1 1 d D . .
O20 O 0.5553(3) 0.67589(11) 0.15082(8) 0.364(3) Uani 1 1 d . . .
O21 O 0.2344(3) 0.58863(14) 0.96191(19) 0.414(6) Uani 1 1 d . . .
C81 C 0.0878(3) 0.63423(13) 0.11195(8) 0.413(3) Uani 0.988(5) 1 d . . .
H81A H 0.0689 0.6204 0.1079 0.495 Uiso 0.988(5) 1 calc R . .
H81B H 0.0623 0.6408 0.1218 0.495 Uiso 0.988(5) 1 calc R . .
C82 C 0.07336(14) 0.64600(6) 0.09729(5) 0.0924(11) Uani 0.988(5) 1 d . . .
H82A H 0.0847 0.6614 0.0995 0.139 Uiso 0.988(5) 1 calc GR . .
H82B H 0.0330 0.6453 0.0957 0.139 Uiso 0.988(5) 1 calc GR . .
H82C H 0.0913 0.6404 0.0853 0.139 Uiso 0.988(5) 1 calc GR . .
C77 C 0.3311(3) 0.03068(8) 0.12585(7) 0.288(2) Uani 1 1 d D . .
H77A H 0.3607 0.0412 0.1226 0.432 Uiso 1 1 calc GR . .
H77B H 0.3364 0.0252 0.1394 0.432 Uiso 1 1 calc GR . .
H77C H 0.2950 0.0381 0.1249 0.432 Uiso 1 1 calc GR . .
O101 O 0.0379(3) 0.57817(16) 0.97123(12) 0.348(5) Uani 1 1 d . . .
O100 O 0.5956(4) 0.37858(15) 0.06877(11) 0.392(5) Uani 1 1 d . . .
C89 C 0.4978(2) 0.46897(7) 0.02299(7) 0.236(2) Uani 1 1 d D . .
C88 C 0.5039(3) 0.47549(7) 0.00020(7) 0.172(2) Uani 0.5 1 d D . .
C88A C 0.4908(4) 0.49484(9) 0.02240(12) 0.184(3) Uani 0.5 1 d D . .

loop_
_atom_site_aniso_label
_atom_site_aniso_U_11
_atom_site_aniso_U_22
_atom_site_aniso_U_33
_atom_site_aniso_U_23
_atom_site_aniso_U_13
_atom_site_aniso_U_12
P1 0.0348(2) 0.0298(2) 0.0415(2) 0.00282(19) -0.0048(2) 0.00376(18)
O2 0.0511(8) 0.0371(7) 0.0476(7) 0.0030(6) 0.0001(7) -0.0015(6)
O4 0.0427(7) 0.0348(6) 0.0515(7) 0.0017(6) -0.0034(7) 0.0021(6)
O3 0.0355(6) 0.0357(6) 0.0499(7) -0.0004(6) -0.0068(6) 0.0049(5)
O1 0.0389(7) 0.0380(7) 0.0501(7) 0.0066(6) -0.0076(6) 0.0040(6)
C27 0.0374(10) 0.0376(9) 0.0422(10) -0.0022(8) 0.0006(9) -0.0007(8)
C47 0.0373(10) 0.0335(9) 0.0509(11) -0.0017(8) -0.0031(9) 0.0053(8)
C1 0.0396(10) 0.0457(10) 0.0443(10) -0.0025(9) -0.0007(9) 0.0056(9)
C2 0.0418(11) 0.0457(10) 0.0510(11) -0.0064(9) -0.0032(10) 0.0067(9)
C30 0.0342(9) 0.0356(9) 0.0491(11) 0.0014(8) -0.0010(9) -0.0017(8)
C5 0.0437(10) 0.0398(10) 0.0508(11) -0.0018(9) -0.0040(10) 0.0145(8)
C3 0.0416(10) 0.0433(10) 0.0497(11) -0.0061(9) -0.0034(10) 0.0054(9)
C9 0.0417(10) 0.0440(10) 0.0498(11) -0.0018(9) -0.0062(10) 0.0054(9)
C8 0.0431(10) 0.0419(10) 0.0484(11) -0.0004(9) -0.0046(10) 0.0102(9)
C7 0.0392(10) 0.0399(10) 0.0411(10) 0.0015(8) 0.0018(9) 0.0060(8)
C6 0.0432(11) 0.0471(11) 0.0452(10) -0.0020(9) -0.0058(10) 0.0106(9)
C63 0.0391(11) 0.0432(11) 0.0687(13) 0.0099(10) 0.0032(11) 0.0073(9)
C24 0.0404(10) 0.0509(11) 0.0518(11) -0.0086(10) -0.0043(10) 0.0070(9)
C4 0.0392(10) 0.0430(10) 0.0453(10) -0.0021(9) 0.0029(9) 0.0080(8)
C32 0.0443(11) 0.0421(11) 0.0713(14) 0.0045(10) 0.0000(11) -0.0010(9)
C10 0.0485(11) 0.0427(10) 0.0497(11) -0.0022(9) -0.0027(10) 0.0074(9)
C45 0.0402(10) 0.0499(11) 0.0537(11) -0.0100(10) -0.0119(10) 0.0059(9)
C36 0.0487(12) 0.0413(10) 0.0601(12) 0.0075(10) -0.0091(11) 0.0000(9)
C61 0.0368(11) 0.0508(12) 0.0746(14) 0.0142(11) 0.0024(11) -0.0042(9)
C44 0.0377(10) 0.0419(10) 0.0515(11) -0.0057(9) -0.0055(10) 0.0032(8)
C26 0.0456(11) 0.0431(10) 0.0522(11) -0.0050(9) -0.0058(10) 0.0113(9)
C62 0.0478(12) 0.0407(11) 0.0752(15) 0.0063(11) -0.0068(12) -0.0033(9)
C57 0.0459(12) 0.0566(12) 0.0571(12) -0.0014(11) 0.0035(11) 0.0046(10)
C31 0.0407(10) 0.0365(10) 0.0611(12) 0.0039(9) -0.0074(10) -0.0007(8)
C33 0.0485(12) 0.0437(11) 0.0921(17) 0.0088(12) -0.0039(13) 0.0072(10)
C51 0.0511(12) 0.0575(12) 0.0614(13) -0.0163(11) -0.0088(11) 0.0154(10)
C46 0.0497(11) 0.0399(10) 0.0522(11) -0.0142(9) -0.0087(10) 0.0047(9)
C50 0.0409(11) 0.0486(11) 0.0587(12) -0.0094(10) -0.0064(10) 0.0074(9)
C49 0.0490(12) 0.0495(11) 0.0534(12) -0.0125(10) -0.0052(11) 0.0105(10)
C11 0.0615(13) 0.0483(11) 0.0561(12) -0.0077(10) -0.0069(12) -0.0010(11)
C58 0.0346(10) 0.0529(11) 0.0570(12) 0.0069(10) 0.0004(10) 0.0030(9)
C48 0.0418(11) 0.0527(11) 0.0505(11) -0.0083(10) -0.0099(10) 0.0084(9)
C25 0.0501(11) 0.0462(10) 0.0457(11) -0.0100(9) -0.0043(10) 0.0091(9)
C38 0.117(2) 0.0825(18) 0.0601(15) 0.0112(14) 0.0116(17) 0.0229(18)
C12 0.0833(17) 0.0661(15) 0.0715(15) -0.0136(13) -0.0322(14) 0.0112(13)
C35 0.0543(13) 0.0539(12) 0.0699(14) 0.0127(11) -0.0147(12) 0.0061(11)
C29 0.0536(12) 0.0699(14) 0.0620(13) -0.0211(11) -0.0169(11) 0.0261(11)
C37 0.0807(16) 0.0566(13) 0.0521(12) 0.0080(11) -0.0018(13) 0.0133(12)
C56 0.0501(12) 0.0550(12) 0.0623(13) -0.0096(11) 0.0022(11) 0.0099(10)
C28 0.0509(12) 0.0616(12) 0.0534(12) -0.0183(10) -0.0085(11) 0.0181(10)
C60 0.0392(11) 0.0716(15) 0.0781(16) 0.0040(13) 0.0125(12) -0.0002(11)
C15 0.0868(18) 0.0571(14) 0.0776(16) -0.0108(13) -0.0160(15) -0.0083(14)
C34 0.0586(14) 0.0506(12) 0.0893(17) 0.0191(12) -0.0140(14) 0.0048(11)
C18 0.0570(13) 0.0347(10) 0.0739(14) -0.0004(10) 0.0004(12) -0.0044(10)
C55 0.0573(14) 0.0780(16) 0.0972(19) -0.0335(14) 0.0054(14) 0.0172(12)
C20 0.0594(13) 0.0368(11) 0.0839(16) -0.0070(11) 0.0085(13) -0.0015(10)
C54 0.0636(16) 0.0941(18) 0.115(2) -0.0494(15) 0.0026(16) 0.0233(14)
C53 0.0804(19) 0.1018(19) 0.118(2) -0.0650(15) -0.0115(18) 0.0188(16)
C59 0.0420(12) 0.0670(14) 0.0722(15) -0.0040(12) 0.0089(12) 0.0005(11)
C13 0.096(2) 0.0801(18) 0.0858(17) -0.0145(15) -0.0404(16) 0.0069(16)
C19 0.0559(13) 0.0428(11) 0.0794(15) -0.0106(11) 0.0017(13) -0.0050(10)
C52 0.0631(15) 0.0778(15) 0.1014(19) -0.0437(13) -0.0138(15) 0.0211(13)
C16 0.0610(14) 0.0527(12) 0.0608(13) -0.0069(11) -0.0057(12) -0.0005(11)
C21 0.0917(18) 0.0374(11) 0.0795(16) 0.0043(11) 0.0048(15) 0.0084(12)
C14 0.104(2) 0.0711(17) 0.0830(17) -0.0160(14) -0.0361(16) -0.0027(16)
C17 0.0557(13) 0.0367(11) 0.0865(16) -0.0043(11) -0.0104(13) -0.0019(10)
C22 0.158(3) 0.0553(15) 0.0848(19) -0.0039(14) -0.032(2) 0.0263(18)
C23 0.129(2) 0.0364(12) 0.0818(17) -0.0060(12) -0.0137(18) 0.0118(14)
C40 0.274(6) 0.160(3) 0.0640(19) 0.022(2) 0.036(3) 0.094(3)
C43 0.099(2) 0.0844(18) 0.0629(15) -0.0028(14) 0.0064(16) 0.0325(15)
C42 0.112(3) 0.108(2) 0.081(2) 0.0037(19) 0.014(2) 0.024(2)
C41 0.159(3) 0.123(3) 0.087(2) 0.011(2) 0.041(2) 0.039(3)
C39 0.177(3) 0.136(3) 0.080(2) 0.020(2) 0.016(2) 0.075(2)
N16 0.0402(9) 0.0554(10) 0.0559(10) -0.0097(8) 0.0008(9) 0.0077(8)
N14 0.0397(8) 0.0363(8) 0.0452(8) -0.0048(7) -0.0079(8) 0.0051(7)
N4 0.0411(9) 0.0412(8) 0.0478(9) -0.0038(7) 0.0003(8) 0.0077(7)
N5 0.0527(10) 0.0434(9) 0.0555(10) -0.0068(8) -0.0124(9) 0.0095(8)
N9 0.0391(8) 0.0355(8) 0.0458(8) -0.0074(7) -0.0041(8) -0.0009(7)
N12 0.0944(15) 0.0681(12) 0.0469(10) 0.0050(9) 0.0014(11) 0.0315(11)
N11 0.0573(10) 0.0476(9) 0.0468(9) 0.0033(8) -0.0087(9) 0.0076(8)
N1 0.0413(9) 0.0506(9) 0.0477(9) -0.0071(8) -0.0041(8) 0.0082(8)
N15 0.0449(9) 0.0522(9) 0.0564(10) -0.0155(8) -0.0089(9) 0.0133(8)
N10 0.0398(8) 0.0318(8) 0.0562(10) -0.0029(7) -0.0080(8) 0.0034(7)
N6 0.0626(11) 0.0369(9) 0.0826(13) -0.0105(9) -0.0140(11) -0.0021(8)
N2 0.0411(9) 0.0456(9) 0.0475(9) -0.0057(8) -0.0029(8) 0.0074(7)
N18 0.0459(10) 0.0599(11) 0.0809(13) 0.0146(10) 0.0030(10) -0.0096(9)
N3 0.0432(9) 0.0536(10) 0.0533(10) -0.0139(8) -0.0085(8) 0.0109(8)
N17 0.0382(9) 0.0545(10) 0.0615(11) -0.0009(9) 0.0022(9) 0.0064(8)
N7 0.0650(12) 0.0307(8) 0.0860(13) -0.0039(9) -0.0107(11) -0.0044(8)
N8 0.141(2) 0.0496(12) 0.0933(17) 0.0051(12) -0.0074(17) 0.0282(13)
N13 0.254(4) 0.152(3) 0.095(2) 0.015(2) 0.074(2) 0.055(3)
O9 0.0543(8) 0.0404(7) 0.0530(8) -0.0050(6) -0.0015(7) 0.0073(6)
O5 0.0531(8) 0.0532(8) 0.0781(10) -0.0100(8) -0.0199(8) 0.0128(7)
O6 0.0775(11) 0.0400(8) 0.1382(16) -0.0065(10) -0.0369(11) -0.0068(8)
O13 0.0522(9) 0.0861(10) 0.0669(9) -0.0360(8) -0.0182(8) 0.0216(8)
O16 0.0567(9) 0.0588(9) 0.1006(13) 0.0076(9) -0.0033(10) -0.0153(8)
O10 0.1193(15) 0.0725(10) 0.0620(10) 0.0249(8) 0.0090(11) 0.0304(10)
O14 0.0571(10) 0.0997(13) 0.0671(10) -0.0206(10) 0.0168(9) -0.0046(9)
O8 0.0945(13) 0.0412(9) 0.1187(15) -0.0011(10) 0.0096(13) 0.0128(9)
O15 0.0415(9) 0.1040(14) 0.1052(14) 0.0054(12) 0.0102(10) -0.0121(9)
O7 0.430(4) 0.0921(14) 0.135(2) -0.0219(14) -0.107(2) 0.1317(18)
O11 0.366(5) 0.249(4) 0.0968(18) 0.054(2) 0.089(2) 0.115(4)
O12 0.236(3) 0.142(2) 0.139(2) -0.008(2) 0.073(2) 0.046(2)
N19 0.0545(11) 0.0632(11) 0.0654(12) -0.0098(10) 0.0001(10) -0.0141(9)
C64 0.0891(19) 0.0693(16) 0.0733(17) -0.0023(14) 0.0006(16) -0.0138(15)
C66 0.0515(13) 0.0707(15) 0.0804(17) -0.0126(13) 0.0061(13) -0.0037(12)
C68 0.0580(14) 0.0677(15) 0.0889(18) -0.0112(14) -0.0040(14) -0.0018(13)
C65 0.0809(18) 0.0631(15) 0.0818(17) -0.0016(14) -0.0200(15) -0.0056(14)
C67 0.0557(14) 0.0773(16) 0.0743(16) -0.0108(14) -0.0011(13) -0.0023(13)
C70 0.0545(14) 0.111(2) 0.0924(19) -0.0312(17) 0.0140(15) -0.0271(14)
C71 0.100(2) 0.118(2) 0.108(2) -0.023(2) -0.001(2) -0.0600(16)
C69 0.083(2) 0.099(2) 0.108(2) -0.0382(18) -0.0039(19) 0.0072(18)
N20 0.331(3) 0.482(5) 0.1028(19) 0.132(3) -0.127(2) -0.316(3)
C73 0.312(7) 0.500(11) 0.141(5) 0.091(6) -0.029(5) -0.240(6)
C74 0.381(9) 0.95(2) 0.098(4) 0.047(8) -0.037(5) -0.400(9)
C76 0.159(5) 0.427(5) 0.442(6) 0.354(3) -0.052(5) -0.106(4)
C75 0.314(9) 0.597(18) 0.213(8) -0.059(10) 0.088(7) -0.224(9)
C72 0.341(7) 0.421(8) 0.138(4) 0.083(5) -0.074(5) -0.253(5)
C78 0.0744(19) 0.105(2) 0.105(2) -0.0253(19) -0.0005(19) -0.0150(17)
C79 0.091(2) 0.152(3) 0.136(3) -0.036(3) 0.018(2) -0.017(2)
N27 0.0796(18) 0.134(2) 0.124(2) -0.013(2) -0.0064(18) -0.0097(18)
N28 0.050(2) 0.086(3) 0.058(2) 0.000 0.000 0.000
C83 0.236(5) 0.294(6) 0.149(4) 0.067(4) -0.055(4) -0.160(4)
C84 0.443(8) 0.561(16) 0.238(4) 0.177(6) -0.268(3) -0.148(10)
C87 0.095(2) 0.121(2) 0.108(2) -0.0609(17) 0.009(2) -0.005(2)
N29 0.0775(18) 0.085(2) 0.097(2) -0.0176(17) 0.0504(16) 0.0167(16)
C85 0.143(4) 0.238(6) 0.192(4) -0.086(4) 0.058(4) -0.004(4)
O20 0.468(7) 0.352(5) 0.272(4) -0.179(4) 0.198(4) -0.206(5)
O21 0.270(7) 0.287(8) 0.686(18) -0.069(10) -0.068(10) 0.071(6)
C81 0.591(6) 0.567(6) 0.080(3) 0.049(3) -0.008(4) 0.487(4)
C82 0.0816(19) 0.117(2) 0.0789(18) 0.0158(18) -0.0261(16) -0.0222(18)
C77 0.462(6) 0.202(5) 0.199(3) 0.017(3) -0.248(3) -0.123(4)
O101 0.270(7) 0.471(11) 0.303(8) 0.003(8) 0.034(6) 0.111(7)
O100 0.554(12) 0.369(8) 0.253(6) 0.069(6) -0.101(7) -0.187(8)
C89 0.134(3) 0.251(5) 0.324(5) 0.169(4) 0.142(3) 0.089(3)
C88 0.179(4) 0.109(4) 0.228(5) -0.107(3) 0.170(3) -0.092(3)
C88A 0.202(5) 0.243(6) 0.106(5) -0.079(4) -0.052(4) 0.179(4)

loop_
_atom_type_symbol
_atom_type_description
_atom_type_scat_dispersion_real
_atom_type_scat_dispersion_imag
_atom_type_scat_source
C C 0.0181 0.0091 'International Tables Vol C Tables 4.2.6.8 and 6.1.1.4'
H H 0.0000 0.0000 'International Tables Vol C Tables 4.2.6.8 and 6.1.1.4'
N N 0.0311 0.0180 'International Tables Vol C Tables 4.2.6.8 and 6.1.1.4'
O O 0.0492 0.0322 'International Tables Vol C Tables 4.2.6.8 and 6.1.1.4'
P P 0.2955 0.4335 'International Tables Vol C Tables 4.2.6.8 and 6.1.1.4'

loop_
_geom_angle_atom_site_label_1
_geom_angle_atom_site_label_2
_geom_angle_atom_site_label_3
_geom_angle
_geom_angle_site_symmetry_1
_geom_angle_site_symmetry_3
O2 P1 O4 109.20(8) . .
O2 P1 O3 109.41(8) . .
O4 P1 O3 109.06(8) . .
O1 P1 O2 109.50(8) . .
O1 P1 O4 109.94(8) . .
O1 P1 O3 109.71(8) . .
C26 C27 N9 124.86(18) . .
C28 C27 C26 118.74(19) . .
C28 C27 N9 116.40(18) . .
C46 C47 N14 125.85(18) . .
C48 C47 C46 118.66(18) . .
C48 C47 N14 115.46(18) . .
N1 C1 C4 117.25(18) . .
N1 C1 N2 124.98(19) . .
N2 C1 C4 117.55(18) . .
N1 C2 C24 118.18(19) . .
N3 C2 C24 117.54(19) . .
N3 C2 N1 124.17(19) . .
N10 C30 N9 111.25(16) . .
O9 C30 N9 123.56(19) . .
O9 C30 N10 125.18(18) . .
C6 C5 H5 119.0 . .
C6 C5 C4 121.96(19) . .
C4 C5 H5 119.0 . .
N2 C3 C44 117.73(18) . .
N3 C3 C44 117.61(18) . .
N3 C3 N2 124.55(19) . .
C8 C9 H9 120.1 . .
C8 C9 C4 119.8(2) . .
C4 C9 H9 120.1 . .
C9 C8 H8 119.0 . .
C9 C8 C7 122.08(19) . .
C7 C8 H8 119.0 . .
C8 C7 C6 118.54(18) . .
C8 C7 N4 116.25(18) . .
N4 C7 C6 125.20(18) . .
C5 C6 C7 119.24(19) . .
C5 C6 H6 120.4 . .
C7 C6 H6 120.4 . .
C62 C63 H63 119.3 . .
C62 C63 C58 121.4(2) . .
C58 C63 H63 119.3 . .
C25 C24 C2 121.32(19) . .
C29 C24 C2 120.8(2) . .
C29 C24 C25 117.8(2) . .
C5 C4 C1 121.76(18) . .
C5 C4 C9 118.36(19) . .
C9 C4 C1 119.49(18) . .
C31 C32 H32 120.0 . .
C33 C32 H32 120.0 . .
C33 C32 C31 120.1(2) . .
N5 C10 N4 111.40(18) . .
O5 C10 N4 123.45(19) . .
O5 C10 N5 125.1(2) . .
C44 C45 H45 119.1 . .
C46 C45 H45 119.1 . .
C46 C45 C44 121.8(2) . .
C35 C36 C31 119.1(2) . .
C35 C36 N11 121.1(2) . .
N11 C36 C31 119.82(19) . .
C62 C61 N18 118.8(2) . .
C60 C61 C62 121.4(2) . .
C60 C61 N18 119.7(2) . .
C45 C44 C3 121.13(19) . .
C49 C44 C3 120.25(19) . .
C49 C44 C45 118.43(19) . .
C27 C26 H26 120.2 . .
C25 C26 C27 119.65(19) . .
C25 C26 H26 120.2 . .
C63 C62 C61 118.9(2) . .
C63 C62 H62 120.5 . .
C61 C62 H62 120.5 . .
N16 C57 N17 113.1(2) . .
O14 C57 N16 124.1(2) . .
O14 C57 N17 122.8(2) . .
C32 C31 C36 119.9(2) . .
C32 C31 N10 121.5(2) . .
C36 C31 N10 118.55(19) . .
C32 C33 H33 120.1 . .
C34 C33 C32 119.8(2) . .
C34 C33 H33 120.1 . .
C56 C51 N15 118.6(2) . .
C52 C51 C56 119.2(2) . .
C52 C51 N15 122.1(2) . .
C47 C46 H46 120.2 . .
C45 C46 C47 119.58(19) . .
C45 C46 H46 120.2 . .
N15 C50 N14 110.72(19) . .
O13 C50 N14 123.5(2) . .
O13 C50 N15 125.8(2) . .
C44 C49 H49 119.9 . .
C48 C49 C44 120.2(2) . .
C48 C49 H49 119.9 . .
C16 C11 C12 118.1(2) . .
N5 C11 C12 122.0(2) . .
N5 C11 C16 119.9(2) . .
C59 C58 C63 118.8(2) . .
N17 C58 C63 117.06(19) . .
N17 C58 C59 124.1(2) . .
C47 C48 H48 119.3 . .
C49 C48 C47 121.3(2) . .
C49 C48 H48 119.3 . .
C24 C25 H25 119.3 . .
C26 C25 C24 121.4(2) . .
C26 C25 H25 119.3 . .
C43 C38 C39 117.6(3) . .
N12 C38 C43 118.1(3) . .
N12 C38 C39 124.3(3) . .
C11 C12 H12 119.2 . .
C13 C12 C11 121.7(3) . .
C13 C12 H12 119.2 . .
C36 C35 H35 120.0 . .
C34 C35 C36 120.0(2) . .
C34 C35 H35 120.0 . .
C24 C29 H29 119.4 . .
C28 C29 C24 121.3(2) . .
C28 C29 H29 119.4 . .
N11 C37 N12 112.9(2) . .
O10 C37 N12 123.0(2) . .
O10 C37 N11 124.1(2) . .
C51 C56 N16 119.6(2) . .
C55 C56 C51 118.4(2) . .
C55 C56 N16 122.0(2) . .
C27 C28 H28 119.4 . .
C29 C28 C27 121.2(2) . .
C29 C28 H28 119.4 . .
C61 C60 H60 119.7 . .
C61 C60 C59 120.7(2) . .
C59 C60 H60 119.7 . .
C16 C15 H15 119.4 . .
C14 C15 H15 119.4 . .
C14 C15 C16 121.2(3) . .
C33 C34 C35 121.2(2) . .
C33 C34 H34 119.4 . .
C35 C34 H34 119.4 . .
C19 C18 C23 118.6(2) . .
C19 C18 N7 124.0(2) . .
C23 C18 N7 117.3(2) . .
C56 C55 H55 119.3 . .
C54 C55 C56 121.4(3) . .
C54 C55 H55 119.3 . .
C19 C20 H20 119.8 . .
C21 C20 H20 119.8 . .
C21 C20 C19 120.5(2) . .
C55 C54 H54 120.0 . .
C53 C54 C55 120.0(3) . .
C53 C54 H54 120.0 . .
C54 C53 H53 120.0 . .
C54 C53 C52 120.1(3) . .
C52 C53 H53 120.0 . .
C58 C59 H59 120.6 . .
C60 C59 C58 118.9(2) . .
C60 C59 H59 120.6 . .
C12 C13 H13 119.9 . .
C12 C13 C14 120.3(3) . .
C14 C13 H13 119.9 . .
C18 C19 C20 119.6(2) . .
C18 C19 H19 120.2 . .
C20 C19 H19 120.2 . .
C51 C52 H52 119.6 . .
C53 C52 C51 120.8(3) . .
C53 C52 H52 119.6 . .
C11 C16 N6 118.9(2) . .
C15 C16 C11 119.3(2) . .
C15 C16 N6 121.8(2) . .
C20 C21 C22 121.5(3) . .
C20 C21 N8 120.1(2) . .
C22 C21 N8 118.4(3) . .
C15 C14 C13 119.3(3) . .
C15 C14 H14 120.4 . .
C13 C14 H14 120.4 . .
N7 C17 N6 112.6(2) . .
O6 C17 N6 124.1(2) . .
O6 C17 N7 123.3(2) . .
C21 C22 H22 120.9 . .
C23 C22 C21 118.2(3) . .
C23 C22 H22 120.9 . .
C18 C23 H23 119.2 . .
C22 C23 C18 121.7(3) . .
C22 C23 H23 119.2 . .
C41 C40 H40 120.3 . .
C39 C40 H40 120.3 . .
C39 C40 C41 119.5(4) . .
C38 C43 H43 118.6 . .
C42 C43 C38 122.7(3) . .
C42 C43 H43 118.6 . .
C43 C42 H42 120.8 . .
C41 C42 C43 118.4(4) . .
C41 C42 H42 120.8 . .
C40 C41 N13 117.7(4) . .
C42 C41 C40 120.9(4) . .
C42 C41 N13 121.3(4) . .
C38 C39 H39 119.6 . .
C40 C39 C38 120.9(4) . .
C40 C39 H39 119.6 . .
C57 N16 C56 125.11(19) . .
C57 N16 H16 117.4 . .
C56 N16 H16 117.4 . .
C47 N14 H14A 116.4 . .
C50 N14 C47 127.24(17) . .
C50 N14 H14A 116.4 . .
C7 N4 H4 116.7 . .
C10 N4 C7 126.58(17) . .
C10 N4 H4 116.7 . .
C10 N5 C11 126.89(19) . .
C10 N5 H5A 116.6 . .
C11 N5 H5A 116.6 . .
C27 N9 H9A 116.8 . .
C30 N9 C27 126.33(16) . .
C30 N9 H9A 116.8 . .
C38 N12 C37 127.3(2) . .
C38 N12 H12A 116.4 . .
C37 N12 H12A 116.4 . .
C36 N11 H11 117.7 . .
C37 N11 C36 124.64(19) . .
C37 N11 H11 117.7 . .
C1 N1 C2 115.42(18) . .
C51 N15 H15A 116.9 . .
C50 N15 C51 126.11(19) . .
C50 N15 H15A 116.9 . .
C30 N10 C31 126.47(17) . .
C30 N10 H10 116.8 . .
C31 N10 H10 116.8 . .
C16 N6 H6A 117.4 . .
C17 N6 C16 125.2(2) . .
C17 N6 H6A 117.4 . .
C1 N2 C3 115.31(18) . .
O16 N18 C61 119.0(2) . .
O16 N18 O15 122.8(2) . .
O15 N18 C61 118.2(2) . .
C3 N3 C2 115.54(18) . .
C57 N17 C58 125.50(19) . .
C57 N17 H17 117.3 . .
C58 N17 H17 117.2 . .
C18 N7 H7 117.8 . .
C17 N7 C18 124.33(19) . .
C17 N7 H7 117.8 . .
O8 N8 C21 118.8(3) . .
O7 N8 C21 118.9(3) . .
O7 N8 O8 122.3(3) . .
O11 N13 C41 120.3(4) . .
O11 N13 O12 122.4(4) . .
O12 N13 C41 117.1(4) . .
C64 N19 C66 107.9(2) . .
C68 N19 C64 111.8(2) . .
C68 N19 C66 107.2(2) . .
C68 N19 C70 110.3(2) . .
C70 N19 C64 109.6(2) . .
C70 N19 C66 110.0(2) . .
N19 C64 H64A 108.3 . .
N19 C64 H64B 108.3 . .
H64A C64 H64B 107.4 . .
C65 C64 N19 116.0(2) . .
C65 C64 H64A 108.3 . .
C65 C64 H64B 108.3 . .
N19 C66 H66A 108.2 . .
N19 C66 H66B 108.2 . .
H66A C66 H66B 107.3 . .
C67 C66 N19 116.6(2) . .
C67 C66 H66A 108.2 . .
C67 C66 H66B 108.2 . .
N19 C68 H68A 108.6 . .
N19 C68 H68B 108.6 . .
N19 C68 C69 114.4(3) . .
H68A C68 H68B 107.6 . .
C69 C68 H68A 108.6 . .
C69 C68 H68B 108.6 . .
C64 C65 H65A 109.5 . .
C64 C65 H65B 109.5 . .
C64 C65 H65C 109.5 . .
H65A C65 H65B 109.5 . .
H65A C65 H65C 109.5 . .
H65B C65 H65C 109.5 . .
C66 C67 H67A 109.5 . .
C66 C67 H67B 109.5 . .
C66 C67 H67C 109.5 . .
H67A C67 H67B 109.5 . .
H67A C67 H67C 109.5 . .
H67B C67 H67C 109.5 . .
N19 C70 H70A 108.5 . .
N19 C70 H70B 108.5 . .
N19 C70 C71 115.2(3) . .
H70A C70 H70B 107.5 . .
C71 C70 H70A 108.5 . .
C71 C70 H70B 108.5 . .
C70 C71 H71A 109.5 . .
C70 C71 H71B 109.5 . .
C70 C71 H71C 109.5 . .
H71A C71 H71B 109.5 . .
H71A C71 H71C 109.5 . .
H71B C71 H71C 109.5 . .
C68 C69 H69A 109.5 . .
C68 C69 H69B 109.5 . .
C68 C69 H69C 109.5 . .
H69A C69 H69B 109.5 . .
H69A C69 H69C 109.5 . .
H69B C69 H69C 109.5 . .
C74 N20 C76 114.0(5) . .
C74 N20 C72 107.0(6) . .
C72 N20 C76 103.2(4) . .
C83 N20 C74 103.4(5) . .
C83 N20 C76 125.4(5) . .
C83 N20 C72 102.1(5) . .
H73A C73 H73B 109.5 . .
H73A C73 H73C 109.5 . .
H73B C73 H73C 109.5 . .
C72 C73 H73A 109.5 . .
C72 C73 H73B 109.5 . .
C72 C73 H73C 109.5 . .
N20 C74 H74A 107.9 . .
N20 C74 H74B 107.9 . .
N20 C74 C75 117.6(6) . .
H74A C74 H74B 107.2 . .
C75 C74 H74A 107.9 . .
C75 C74 H74B 107.9 . .
N20 C76 H76A 109.3 . .
N20 C76 H76B 109.3 . .
N20 C76 C77 111.4(5) . .
H76A C76 H76B 108.0 . .
C77 C76 H76A 109.3 . .
C77 C76 H76B 109.3 . .
C74 C75 H75A 109.5 . .
C74 C75 H75B 109.5 . .
C74 C75 H75C 109.5 . .
H75A C75 H75B 109.5 . .
H75A C75 H75C 109.5 . .
H75B C75 H75C 109.5 . .
N20 C72 H72A 108.4 . .
N20 C72 H72B 108.4 . .
C73 C72 N20 115.6(6) . .
C73 C72 H72A 108.4 . .
C73 C72 H72B 108.4 . .
H72A C72 H72B 107.4 . .
N27 C78 C79 178.5(5) . .
C78 C79 H79A 109.5 . .
C78 C79 H79B 109.5 . .
C78 C79 H79C 109.5 . .
H79A C79 H79B 109.5 . .
H79A C79 H79C 109.5 . .
H79B C79 H79C 109.5 . .
C81 N28 C81 132.3(7) . 11_454
C81 N28 C81 100.2(5) . 14_455
C81 N28 C81 98.6(6) 11_454 14_455
C81 N28 C81 98.6(6) . 8_554
C81 N28 C81 100.2(5) 11_454 8_554
C81 N28 C81 132.3(7) 8_554 14_455
N20 C83 H83A 110.2 . .
N20 C83 H83B 110.2 . .
N20 C83 C84 107.7(5) . .
H83A C83 H83B 108.5 . .
C84 C83 H83A 110.2 . .
C84 C83 H83B 110.2 . .
C83 C84 H84A 109.5 . .
C83 C84 H84B 109.5 . .
C83 C84 H84C 109.5 . .
H84A C84 H84B 109.5 . .
H84A C84 H84C 109.5 . .
H84B C84 H84C 109.5 . .
C85 N29 C85 180.0(4) . 17_665
C85 N29 C88A 78.4(4) . .
C85 N29 C88A 78.4(4) 17_665 17_665
C85 N29 C88A 101.6(4) . 17_665
C85 N29 C88A 101.6(4) 17_665 .
C88 N29 C85 77.4(4) 17_665 .
C88 N29 C85 77.4(4) . 17_665
C88 N29 C85 102.6(4) 17_665 17_665
C88 N29 C85 102.6(4) . .
C88 N29 C88 180.0 . 17_665
C88 N29 C88A 101.5(3) 17_665 .
C88 N29 C88A 101.5(3) . 17_665
C88 N29 C88A 78.5(3) . .
C88 N29 C88A 78.5(3) 17_665 17_665
C88A N29 C88A 180.0(4) . 17_665
C87 C85 N29 113.2(3) . .
C87 C85 C88 135.9(4) . 17_665
N29 C85 C88 50.2(2) . 17_665
N28 C81 H81A 97.7 . .
N28 C81 H81B 97.7 . .
H81A C81 H81B 103.7 . .
C82 C81 N28 155.0(7) . .
C82 C81 H81A 97.7 . .
C82 C81 H81B 97.7 . .
C81 C82 H82A 109.5 . .
C81 C82 H82B 109.5 . .
C81 C82 H82C 109.5 . .
H82A C82 H82B 109.5 . .
H82A C82 H82C 109.5 . .
H82B C82 H82C 109.5 . .
C76 C77 H77A 109.5 . .
C76 C77 H77B 109.5 . .
C76 C77 H77C 109.5 . .
H77A C77 H77B 109.5 . .
H77A C77 H77C 109.5 . .
H77B C77 H77C 109.5 . .
C88A C89 C88 74.9(4) . .
N29 C88 C85 52.4(2) . 17_665
N29 C88 C89 104.4(3) . .
C89 C88 C85 108.3(4) . 17_665
C89 C88A N29 102.0(4) . .

loop_
_geom_bond_atom_site_label_1
_geom_bond_atom_site_label_2
_geom_bond_distance
_geom_bond_site_symmetry_2
P1 O2 1.5362(15) .
P1 O4 1.5392(14) .
P1 O3 1.5397(14) .
P1 O1 1.5317(14) .
C27 C26 1.394(3) .
C27 C28 1.390(3) .
C27 N9 1.399(3) .
C47 C46 1.395(3) .
C47 C48 1.393(3) .
C47 N14 1.398(3) .
C1 C4 1.484(3) .
C1 N1 1.334(3) .
C1 N2 1.334(3) .
C2 C24 1.459(3) .
C2 N1 1.346(3) .
C2 N3 1.343(3) .
C30 N9 1.375(3) .
C30 N10 1.360(3) .
C30 O9 1.227(2) .
C5 H5 0.9500 .
C5 C6 1.380(3) .
C5 C4 1.381(3) .
C3 C44 1.475(3) .
C3 N2 1.344(3) .
C3 N3 1.336(3) .
C9 H9 0.9500 .
C9 C8 1.359(3) .
C9 C4 1.410(3) .
C8 H8 0.9500 .
C8 C7 1.387(3) .
C7 C6 1.404(3) .
C7 N4 1.395(3) .
C6 H6 0.9500 .
C63 H63 0.9500 .
C63 C62 1.366(3) .
C63 C58 1.405(3) .
C24 C25 1.395(3) .
C24 C29 1.391(3) .
C32 H32 0.9500 .
C32 C31 1.393(3) .
C32 C33 1.390(3) .
C10 N4 1.375(3) .
C10 N5 1.368(3) .
C10 O5 1.224(3) .
C45 H45 0.9500 .
C45 C44 1.395(3) .
C45 C46 1.373(3) .
C36 C31 1.410(3) .
C36 C35 1.398(3) .
C36 N11 1.406(3) .
C61 C62 1.384(3) .
C61 C60 1.358(4) .
C61 N18 1.463(3) .
C44 C49 1.385(3) .
C26 H26 0.9500 .
C26 C25 1.385(3) .
C62 H62 0.9500 .
C57 N16 1.364(3) .
C57 N17 1.378(3) .
C57 O14 1.220(3) .
C31 N10 1.416(3) .
C33 H33 0.9500 .
C33 C34 1.378(4) .
C51 C56 1.403(3) .
C51 C52 1.391(4) .
C51 N15 1.416(3) .
C46 H46 0.9500 .
C50 N14 1.380(3) .
C50 N15 1.365(3) .
C50 O13 1.219(3) .
C49 H49 0.9500 .
C49 C48 1.376(3) .
C11 C12 1.411(4) .
C11 C16 1.405(3) .
C11 N5 1.402(3) .
C58 C59 1.403(3) .
C58 N17 1.394(3) .
C48 H48 0.9500 .
C25 H25 0.9500 .
C38 C43 1.387(4) .
C38 C39 1.398(5) .
C38 N12 1.375(4) .
C12 H12 0.9500 .
C12 C13 1.358(4) .
C35 H35 0.9500 .
C35 C34 1.379(4) .
C29 H29 0.9500 .
C29 C28 1.360(3) .
C37 N12 1.379(3) .
C37 N11 1.361(3) .
C37 O10 1.217(3) .
C56 C55 1.397(4) .
C56 N16 1.410(3) .
C28 H28 0.9500 .
C60 H60 0.9500 .
C60 C59 1.395(3) .
C15 H15 0.9500 .
C15 C16 1.390(4) .
C15 C14 1.387(4) .
C34 H34 0.9500 .
C18 C19 1.385(3) .
C18 C23 1.396(4) .
C18 N7 1.399(3) .
C55 H55 0.9500 .
C55 C54 1.379(4) .
C20 H20 0.9500 .
C20 C19 1.393(3) .
C20 C21 1.341(4) .
C54 H54 0.9500 .
C54 C53 1.364(4) .
C53 H53 0.9500 .
C53 C52 1.388(4) .
C59 H59 0.9500 .
C13 H13 0.9500 .
C13 C14 1.388(4) .
C19 H19 0.9500 .
C52 H52 0.9500 .
C16 N6 1.424(3) .
C21 C22 1.396(4) .
C21 N8 1.458(4) .
C14 H14 0.9500 .
C17 N6 1.368(3) .
C17 N7 1.364(3) .
C17 O6 1.216(3) .
C22 H22 0.9500 .
C22 C23 1.364(4) .
C23 H23 0.9500 .
C40 H40 0.9500 .
C40 C41 1.403(7) .
C40 C39 1.376(6) .
C43 H43 0.9500 .
C43 C42 1.383(5) .
C42 H42 0.9500 .
C42 C41 1.369(5) .
C41 N13 1.468(5) .
C39 H39 0.9500 .
N16 H16 0.8800 .
N14 H14A 0.8800 .
N4 H4 0.8800 .
N5 H5A 0.8800 .
N9 H9A 0.8800 .
N12 H12A 0.8800 .
N11 H11 0.8800 .
N15 H15A 0.8800 .
N10 H10 0.8800 .
N6 H6A 0.8800 .
N18 O16 1.226(3) .
N18 O15 1.235(3) .
N17 H17 0.8800 .
N7 H7 0.8800 .
N8 O8 1.211(3) .
N8 O7 1.211(4) .
N13 O11 1.194(5) .
N13 O12 1.262(5) .
N19 C64 1.533(4) .
N19 C66 1.536(3) .
N19 C68 1.475(3) .
N19 C70 1.516(3) .
C64 H64A 0.9900 .
C64 H64B 0.9900 .
C64 C65 1.473(4) .
C66 H66A 0.9900 .
C66 H66B 0.9900 .
C66 C67 1.484(4) .
C68 H68A 0.9900 .
C68 H68B 0.9900 .
C68 C69 1.519(4) .
C65 H65A 0.9800 .
C65 H65B 0.9800 .
C65 H65C 0.9800 .
C67 H67A 0.9800 .
C67 H67B 0.9800 .
C67 H67C 0.9800 .
C70 H70A 0.9900 .
C70 H70B 0.9900 .
C70 C71 1.525(5) .
C71 H71A 0.9800 .
C71 H71B 0.9800 .
C71 H71C 0.9800 .
C69 H69A 0.9800 .
C69 H69B 0.9800 .
C69 H69C 0.9800 .
N20 C74 1.474(6) .
N20 C76 1.502(7) .
N20 C72 1.495(9) .
N20 C83 1.379(7) .
C73 H73A 0.9800 .
C73 H73B 0.9800 .
C73 H73C 0.9800 .
C73 C72 1.482(11) .
C74 H74A 0.9900 .
C74 H74B 0.9900 .
C74 C75 1.531(16) .
C76 H76A 0.9900 .
C76 H76B 0.9900 .
C76 C77 1.554(6) .
C75 H75A 0.9800 .
C75 H75B 0.9800 .
C75 H75C 0.9800 .
C72 H72A 0.9900 .
C72 H72B 0.9900 .
C78 C79 1.442(5) .
C78 N27 1.148(5) .
C79 H79A 0.9800 .
C79 H79B 0.9800 .
C79 H79C 0.9800 .
N28 C81 1.376(6) 8_554
N28 C81 1.376(6) 14_455
N28 C81 1.376(6) 11_454
N28 C81 1.376(6) .
C83 H83A 0.9900 .
C83 H83B 0.9900 .
C83 C84 1.557(7) .
C84 H84A 0.9800 .
C84 H84B 0.9800 .
C84 H84C 0.9800 .
C87 C85 1.519(5) .
N29 C85 1.526(4) .
N29 C85 1.526(4) 17_665
N29 C88 1.481(4) .
N29 C88 1.482(4) 17_665
N29 C88A 1.562(8) .
N29 C88A 1.562(8) 17_665
C85 C88 1.880(8) 17_665
C81 H81A 0.9900 .
C81 H81B 0.9900 .
C81 C82 1.267(6) .
C82 H82A 0.9800 .
C82 H82B 0.9800 .
C82 H82C 0.9800 .
C77 H77A 0.9800 .
C77 H77B 0.9800 .
C77 H77C 0.9800 .
C89 C88 1.597(6) .
C89 C88A 1.570(6) .
C88 C85 1.880(8) 17_665

loop_
_geom_hbond_atom_site_label_D
_geom_hbond_atom_site_label_H
_geom_hbond_atom_site_label_A
_geom_hbond_distance_DH
_geom_hbond_distance_HA
_geom_hbond_distance_DA
_geom_hbond_angle_DHA
_geom_hbond_site_symmetry_A
C8 H8 O1 0.95 2.58 3.325(2) 135.7 14
C8 H8 N9 0.95 2.58 3.372(3) 141.3 8_554
C6 H6 O5 0.95 2.28 2.857(3) 118.2 .
C63 H63 O3 0.95 2.59 3.320(3) 134.4 1_455
C32 H32 O9 0.95 2.32 2.873(3) 116.8 .
C26 H26 O9 0.95 2.30 2.867(3) 117.5 .
C46 H46 O13 0.95 2.29 2.879(3) 119.7 .
C48 H48 O1 0.95 2.55 3.281(3) 134.3 1_455
C48 H48 N4 0.95 2.56 3.388(3) 145.9 14_455
C12 H12 O5 0.95 2.22 2.841(3) 121.7 .
C35 H35 O10 0.95 2.36 2.835(3) 110.4 .
C28 H28 O1 0.95 2.54 3.317(3) 139.2 11_554
C28 H28 N14 0.95 2.55 3.411(3) 150.7 11_454
C15 H15 O6 0.95 2.20 2.789(4) 119.3 .
C55 H55 O14 0.95 2.32 2.848(3) 114.3 .
C59 H59 O14 0.95 2.26 2.829(3) 117.5 .
C19 H19 O6 0.95 2.34 2.845(3) 112.7 .
C19 H19 O16 0.95 2.53 3.443(3) 161.4 30_655
C52 H52 O13 0.95 2.35 2.891(3) 115.9 .
C23 H23 O4 0.95 2.61 3.286(3) 128.4 14
C43 H43 O2 0.95 2.58 3.324(3) 135.0 11_554
C39 H39 O10 0.95 2.28 2.868(5) 119.5 .
N16 H16 O4 0.88 1.95 2.824(2) 169.8 1_455
N14 H14A O1 0.88 2.15 2.905(2) 142.8 1_455
N4 H4 O2 0.88 2.56 3.320(2) 144.9 14
N4 H4 O1 0.88 2.36 3.029(2) 132.7 14
N5 H5A O2 0.88 1.95 2.800(2) 162.4 14
N9 H9A O1 0.88 2.14 2.884(2) 142.5 11_554
N12 H12A O2 0.88 1.92 2.788(2) 170.4 11_554
N11 H11 O3 0.88 1.95 2.809(2) 163.9 11_554
N15 H15A O4 0.88 1.90 2.758(2) 163.3 1_455
N10 H10 O3 0.88 1.91 2.753(2) 158.9 11_554
N6 H6A O2 0.88 1.98 2.850(2) 170.3 14
N17 H17 O3 0.88 1.97 2.835(2) 168.9 1_455
N7 H7 O4 0.88 1.90 2.761(2) 165.8 14
C64 H64B O10 0.99 2.44 3.429(4) 173.5 27_566
C66 H66A O16 0.99 2.47 3.431(3) 163.4 30_656
C68 H68B O6 0.99 2.45 3.303(3) 144.7 1_556
C65 H65C O6 0.98 2.54 3.392(3) 145.5 1_556
C76 H76B O12 0.99 2.53 3.459(7) 156.1 28
C83 H83A N27 0.99 2.56 3.423(7) 145.6 13_545
C84 H84C O15 0.98 2.46 3.156(6) 127.9 2_455
C81 H81A N1 0.99 2.98 3.877(8) 151.0 14_455

loop_
_geom_torsion_atom_site_label_1
_geom_torsion_atom_site_label_2
_geom_torsion_atom_site_label_3
_geom_torsion_atom_site_label_4
_geom_torsion
_geom_torsion_site_symmetry_1
_geom_torsion_site_symmetry_4
C27 C26 C25 C24 0.9(3) . .
C2 C24 C25 C26 -178.0(2) . .
C2 C24 C29 C28 177.5(2) . .
C3 C44 C49 C48 173.7(2) . .
C9 C8 C7 C6 2.0(3) . .
C9 C8 C7 N4 -178.48(19) . .
C8 C9 C4 C1 172.2(2) . .
C8 C9 C4 C5 -0.8(3) . .
C8 C7 C6 C5 -1.5(3) . .
C8 C7 N4 C10 165.1(2) . .
C6 C5 C4 C1 -171.6(2) . .
C6 C5 C4 C9 1.2(3) . .
C6 C7 N4 C10 -15.4(3) . .
C63 C58 C59 C60 -0.7(4) . .
C63 C58 N17 C57 -168.9(2) . .
C24 C2 N1 C1 174.54(19) . .
C24 C2 N3 C3 -174.94(19) . .
C24 C29 C28 C27 0.2(4) . .
C4 C1 N1 C2 -172.80(19) . .
C4 C1 N2 C3 173.13(18) . .
C4 C5 C6 C7 -0.1(3) . .
C4 C9 C8 C7 -0.8(3) . .
C32 C31 N10 C30 23.5(3) . .
C32 C33 C34 C35 -1.1(4) . .
C45 C44 C49 C48 -1.3(3) . .
C36 C31 N10 C30 -158.8(2) . .
C36 C35 C34 C33 2.5(4) . .
C61 C60 C59 C58 -0.3(4) . .
C44 C3 N2 C1 -175.18(19) . .
C44 C3 N3 C2 175.22(19) . .
C44 C45 C46 C47 0.6(3) . .
C44 C49 C48 C47 1.1(3) . .
C26 C27 C28 C29 -0.8(3) . .
C26 C27 N9 C30 -20.3(3) . .
C62 C63 C58 C59 0.9(3) . .
C62 C63 C58 N17 -176.1(2) . .
C62 C61 C60 C59 1.2(4) . .
C62 C61 N18 O16 -3.7(3) . .
C62 C61 N18 O15 177.6(2) . .
C31 C32 C33 C34 -0.7(3) . .
C31 C36 C35 C34 -2.1(3) . .
C31 C36 N11 C37 149.3(2) . .
C33 C32 C31 C36 1.1(3) . .
C33 C32 C31 N10 178.7(2) . .
C51 C56 C55 C54 -0.1(4) . .
C51 C56 N16 C57 151.8(2) . .
C46 C47 C48 C49 0.1(3) . .
C46 C47 N14 C50 -5.8(3) . .
C46 C45 C44 C3 -174.5(2) . .
C46 C45 C44 C49 0.5(3) . .
C11 C12 C13 C14 0.9(5) . .
C11 C16 N6 C17 161.3(2) . .
C58 C63 C62 C61 0.0(4) . .
C48 C47 C46 C45 -0.9(3) . .
C48 C47 N14 C50 172.5(2) . .
C25 C24 C29 C28 0.9(4) . .
C38 C43 C42 C41 -0.8(6) . .
C12 C11 C16 C15 2.8(4) . .
C12 C11 C16 N6 -179.1(2) . .
C12 C11 N5 C10 11.9(4) . .
C12 C13 C14 C15 -2.1(5) . .
C35 C36 C31 C32 0.3(3) . .
C35 C36 C31 N10 -177.4(2) . .
C35 C36 N11 C37 -31.2(3) . .
C29 C24 C25 C26 -1.5(3) . .
C56 C51 C52 C53 3.0(4) . .
C56 C51 N15 C50 -157.6(2) . .
C56 C55 C54 C53 1.0(5) . .
C28 C27 C26 C25 0.3(3) . .
C28 C27 N9 C30 160.1(2) . .
C60 C61 C62 C63 -1.0(4) . .
C60 C61 N18 O16 176.1(2) . .
C60 C61 N18 O15 -2.6(4) . .
C15 C16 N6 C17 -20.7(4) . .
C55 C56 N16 C57 -29.9(4) . .
C55 C54 C53 C52 0.0(5) . .
C20 C21 C22 C23 -0.1(5) . .
C20 C21 N8 O8 7.6(4) . .
C20 C21 N8 O7 -173.8(4) . .
C54 C53 C52 C51 -2.0(5) . .
C59 C58 N17 C57 14.2(4) . .
C19 C18 C23 C22 1.3(5) . .
C19 C18 N7 C17 25.3(4) . .
C19 C20 C21 C22 0.9(5) . .
C19 C20 C21 N8 180.0(3) . .
C52 C51 C56 C55 -1.9(4) . .
C52 C51 C56 N16 176.5(2) . .
C52 C51 N15 C50 25.1(4) . .
C16 C11 C12 C13 -1.3(4) . .
C16 C11 N5 C10 -167.1(2) . .
C16 C15 C14 C13 3.7(5) . .
C21 C20 C19 C18 -0.6(4) . .
C21 C22 C23 C18 -1.0(5) . .
C14 C15 C16 C11 -4.1(4) . .
C14 C15 C16 N6 177.8(3) . .
C22 C21 N8 O8 -173.3(3) . .
C22 C21 N8 O7 5.4(5) . .
C23 C18 C19 C20 -0.5(4) . .
C23 C18 N7 C17 -156.9(3) . .
C40 C41 N13 O11 -17.7(8) . .
C40 C41 N13 O12 167.4(5) . .
C43 C38 C39 C40 0.6(7) . .
C43 C38 N12 C37 -175.3(3) . .
C43 C42 C41 C40 1.0(7) . .
C43 C42 C41 N13 177.8(4) . .
C42 C41 N13 O11 165.4(5) . .
C42 C41 N13 O12 -9.5(7) . .
C41 C40 C39 C38 -0.5(8) . .
C39 C38 C43 C42 0.0(6) . .
C39 C38 N12 C37 6.6(6) . .
C39 C40 C41 C42 -0.3(8) . .
C39 C40 C41 N13 -177.3(5) . .
N16 C57 N17 C58 -167.6(2) . .
N16 C56 C55 C54 -178.4(3) . .
N14 C47 C46 C45 177.4(2) . .
N14 C47 C48 C49 -178.4(2) . .
N14 C50 N15 C51 -178.7(2) . .
N4 C7 C6 C5 178.9(2) . .
N4 C10 N5 C11 -174.3(2) . .
N5 C10 N4 C7 -172.86(19) . .
N5 C11 C12 C13 179.7(3) . .
N5 C11 C16 C15 -178.1(2) . .
N5 C11 C16 N6 0.0(4) . .
N9 C27 C26 C25 -179.33(19) . .
N9 C27 C28 C29 178.8(2) . .
N9 C30 N10 C31 -177.31(18) . .
N12 C38 C43 C42 -178.2(3) . .
N12 C38 C39 C40 178.8(4) . .
N12 C37 N11 C36 176.9(2) . .
N11 C36 C31 C32 179.8(2) . .
N11 C36 C31 N10 2.1(3) . .
N11 C36 C35 C34 178.5(2) . .
N11 C37 N12 C38 -162.6(3) . .
N1 C1 C4 C5 168.8(2) . .
N1 C1 C4 C9 -3.9(3) . .
N1 C1 N2 C3 -1.3(3) . .
N1 C2 C24 C25 4.1(3) . .
N1 C2 C24 C29 -172.3(2) . .
N1 C2 N3 C3 1.2(3) . .
N15 C51 C56 C55 -179.3(2) . .
N15 C51 C56 N16 -0.9(3) . .
N15 C51 C52 C53 -179.7(3) . .
N15 C50 N14 C47 -175.75(18) . .
N10 C30 N9 C27 -173.38(17) . .
N6 C17 N7 C18 -172.1(2) . .
N2 C1 C4 C5 -6.1(3) . .
N2 C1 C4 C9 -178.84(19) . .
N2 C1 N1 C2 1.7(3) . .
N2 C3 C44 C45 177.2(2) . .
N2 C3 C44 C49 2.4(3) . .
N2 C3 N3 C2 -0.9(3) . .
N18 C61 C62 C63 178.8(2) . .
N18 C61 C60 C59 -178.7(2) . .
N3 C2 C24 C25 -179.5(2) . .
N3 C2 C24 C29 4.1(3) . .
N3 C2 N1 C1 -1.6(3) . .
N3 C3 C44 C45 0.9(3) . .
N3 C3 C44 C49 -173.9(2) . .
N3 C3 N2 C1 0.9(3) . .
N17 C57 N16 C56 -179.6(2) . .
N17 C58 C59 C60 176.1(2) . .
N7 C18 C19 C20 177.3(2) . .
N7 C18 C23 C22 -176.6(3) . .
N7 C17 N6 C16 -173.9(2) . .
N8 C21 C22 C23 -179.2(3) . .
O9 C30 N9 C27 5.4(3) . .
O9 C30 N10 C31 3.9(3) . .
O5 C10 N4 C7 5.8(3) . .
O5 C10 N5 C11 7.1(4) . .
O6 C17 N6 C16 4.4(4) . .
O6 C17 N7 C18 9.6(4) . .
O13 C50 N14 C47 4.2(3) . .
O13 C50 N15 C51 1.4(4) . .
O10 C37 N12 C38 17.7(5) . .
O10 C37 N11 C36 -3.4(4) . .
O14 C57 N16 C56 0.2(4) . .
O14 C57 N17 C58 12.6(4) . .
C64 N19 C66 C67 176.1(2) . .
C64 N19 C68 C69 -58.3(3) . .
C64 N19 C70 C71 -59.5(3) . .
C66 N19 C64 C65 66.4(3) . .
C66 N19 C68 C69 -176.3(2) . .
C66 N19 C70 C71 59.0(3) . .
C68 N19 C64 C65 -51.3(3) . .
C68 N19 C66 C67 -63.3(3) . .
C68 N19 C70 C71 177.1(3) . .
C70 N19 C64 C65 -173.8(2) . .
C70 N19 C66 C67 56.6(3) . .
C70 N19 C68 C69 63.9(3) . .
C74 N20 C76 C77 -165.2(6) . .
C74 N20 C72 C73 54.3(9) . .
C74 N20 C83 C84 81.8(7) . .
C76 N20 C74 C75 -50.5(10) . .
C76 N20 C72 C73 174.9(7) . .
C76 N20 C83 C84 -51.1(7) . .
C72 N20 C74 C75 62.9(9) . .
C72 N20 C76 C77 79.2(6) . .
C72 N20 C83 C84 -167.1(5) . .
C83 N20 C74 C75 170.3(8) . .
C83 N20 C76 C77 -36.4(7) . .
C83 N20 C72 C73 -53.9(8) . .
C85 N29 C88 C85 179.997(0) . 17_665
C85 N29 C88 C89 -77.8(5) . .
C85 N29 C88 C89 102.2(5) 17_665 .
C85 N29 C88A C89 -71.7(5) 17_665 .
C85 N29 C88A C89 108.3(5) . .
C81 N28 C81 C82 -51.8(13) 14_455 .
C81 N28 C81 C82 172.3(17) 8_554 .
C81 N28 C81 C82 59.9(14) 11_454 .
C88 N29 C85 C87 131.3(5) 17_665 .
C88 N29 C85 C87 -48.7(5) . .
C88 N29 C85 C88 179.996(0) . 17_665
C88 N29 C88A C89 -177.4(5) 17_665 .
C88 N29 C88A C89 2.6(5) . .
C88 C89 C88A N29 -2.5(4) . .
C88A N29 C85 C87 -124.0(5) . .
C88A N29 C85 C87 56.0(5) 17_665 .
C88A N29 C85 C88 -75.3(3) 17_665 17_665
C88A N29 C85 C88 104.7(3) . 17_665
C88A N29 C88 C85 -104.8(4) . 17_665
C88A N29 C88 C85 75.2(4) 17_665 17_665
C88A N29 C88 C89 -2.6(5) . .
C88A N29 C88 C89 177.4(5) 17_665 .
C88A C89 C88 N29 2.6(5) . .
C88A C89 C88 C85 57.3(5) . 17_665

loop_
_platon_squeeze_void_nr
_platon_squeeze_void_average_x
_platon_squeeze_void_average_y
_platon_squeeze_void_average_z
_platon_squeeze_void_volume
_platon_squeeze_void_count_electrons
_platon_squeeze_void_content
1 0.397 0.000 0.000 24103 5472 ' '
2 0.125 0.125 0.125 687 136 ' '
3 0.375 -0.125 0.375 687 136 ' '
4 0.625 0.125 0.625 687 136 ' '
5 0.875 -0.125 0.875 687 136 ' '
6 0.875 0.375 0.375 687 136 ' '
7 0.375 0.375 0.875 687 136 ' '
8 0.625 0.625 0.125 687 136 ' '
9 0.125 0.625 0.625 687 136 ' '
